data_4071782
loop_
_publ_author_name
'Buschhaus, Miriam S. A.'
'Pamplin, Craig B.'
'Blackmore, Ian J.'
'Legzdins, Peter'

_publ_section_title
;
 Transformations of Cyclic Olefins Mediated by Tungsten Nitrosyl Complexes
;
_journal_issue 18
_journal_name_full Organometallics
_journal_page_first 4724
_journal_paper_doi 10.1021/om800384z
_journal_volume 27
_journal_year 2008
_chemical_formula_moiety 'C26 H41 N O W'
_chemical_formula_sum 'C26 H41 N O W'
_chemical_formula_weight 567.45
_chemical_name_systematic
;
 ?
;
_space_group_IT_number 2
_symmetry_cell_setting triclinic
_symmetry_space_group_name_Hall '-P 1'
_symmetry_space_group_name_H-M 'P -1'
_atom_sites_solution_hydrogens geom
_atom_sites_solution_primary direct
_atom_sites_solution_secondary difmap
_audit_creation_method SHELXL-97
_cell_angle_alpha 77.630(6)
_cell_angle_beta 65.729(5)
_cell_angle_gamma 88.019(6)
_cell_formula_units_Z 2
_cell_length_a 9.7773(15)
_cell_length_b 11.3376(17)
_cell_length_c 11.7186(18)
_cell_measurement_temperature 173(2)
_cell_measurement_theta_max 28.1
_cell_measurement_theta_min 1.8
_cell_volume 1154.6(3)
_computing_structure_refinement 'SHELXL-97 (Sheldrick, 1997)'
_diffrn_ambient_temperature 173(2)
_diffrn_measured_fraction_theta_full 0.919
_diffrn_measured_fraction_theta_max 0.919
_diffrn_radiation_monochromator graphite
_diffrn_radiation_source 'fine-focus sealed tube'
_diffrn_radiation_type MoK\a
_diffrn_radiation_wavelength 0.71073
_diffrn_reflns_av_R_equivalents 0.0712
_diffrn_reflns_av_sigmaI/netI 0.1173
_diffrn_reflns_limit_h_max 12
_diffrn_reflns_limit_h_min -12
_diffrn_reflns_limit_k_max 14
_diffrn_reflns_limit_k_min -15
_diffrn_reflns_limit_l_max 15
_diffrn_reflns_limit_l_min -15
_diffrn_reflns_number 17232
_diffrn_reflns_theta_full 28.10
_diffrn_reflns_theta_max 28.10
_diffrn_reflns_theta_min 1.84
_exptl_absorpt_coefficient_mu 5.019
_exptl_absorpt_correction_T_max 0.778
_exptl_absorpt_correction_T_min 0.577
_exptl_absorpt_correction_type multi-scan
_exptl_crystal_colour red-orange
_exptl_crystal_density_diffrn 1.632
_exptl_crystal_density_method 'not measured'
_exptl_crystal_description prism
_exptl_crystal_F_000 572
_exptl_crystal_size_max 0.1
_exptl_crystal_size_mid 0.07
_exptl_crystal_size_min 0.05
_refine_diff_density_max 4.694
_refine_diff_density_min -4.014
_refine_diff_density_rms 0.293
_refine_ls_extinction_method none
_refine_ls_goodness_of_fit_ref 1.044
_refine_ls_hydrogen_treatment mixed
_refine_ls_matrix_type full
_refine_ls_number_parameters 277
_refine_ls_number_reflns 5172
_refine_ls_number_restraints 0
_refine_ls_restrained_S_all 1.044
_refine_ls_R_factor_all 0.1159
_refine_ls_R_factor_gt 0.0677
_refine_ls_shift/su_max 0.003
_refine_ls_shift/su_mean 0.000
_refine_ls_structure_factor_coef Fsqd
_refine_ls_weighting_details 'calc w=1/[\s^2^(Fo^2^)+(0.1028P)^2^+0.0000P] where P=(Fo^2^+2Fc^2^)/3'
_refine_ls_weighting_scheme calc
_refine_ls_wR_factor_gt 0.1514
_refine_ls_wR_factor_ref 0.1773
_reflns_number_gt 3590
_reflns_number_total 5172
_reflns_threshold_expression >2sigma(I)
_cod_data_source_file om800384z_si_002.cif
_cod_data_source_block pl349_0m
_cod_depositor_comments
;
The following automatic conversions were performed:

'_symmetry_cell_setting' value 'Triclinic' changed to 'triclinic'
according to /home/saulius/struct/CIF-dictionaries/cif_core.dic
dictionary named 'cif_core.dic' version 2.4.1 from
2010-06-29.

'_exptl_absorpt_correction_type' value 'Multi-scan'
changed to 'multi-scan' according to
/home/saulius/struct/CIF-dictionaries/cif_core.dic dictionary named
'cif_core.dic' version 2.4.1 from 2010-06-29.

Automatic conversion script
Id: cif_fix_values 1715 2011-07-08 13:25:40Z adriana 
;
_cod_original_sg_symbol_H-M P-1
_cod_database_code 4071782

loop_
_symmetry_equiv_pos_as_xyz
'x, y, z'
'-x, -y, -z'

loop_
_atom_site_label
_atom_site_type_symbol
_atom_site_fract_x
_atom_site_fract_y
_atom_site_fract_z
_atom_site_U_iso_or_equiv
_atom_site_adp_type
_atom_site_occupancy
_atom_site_symmetry_multiplicity
_atom_site_calc_flag
_atom_site_refinement_flags
_atom_site_disorder_assembly
_atom_site_disorder_group
C1 C 0.0846(14) 0.5517(9) 0.2406(13) 0.029(3) Uani 1 1 d . . .
C2 C 0.1522(15) 0.4750(12) 0.1424(14) 0.043(3) Uani 1 1 d . . .
H2A H 0.2624 0.4927 0.0991 0.051 Uiso 1 1 calc R . .
H2B H 0.1113 0.4965 0.0766 0.051 Uiso 1 1 calc R . .
C3 C 0.1182(15) 0.3362(12) 0.2048(15) 0.046(4) Uani 1 1 d . . .
H3A H 0.1524 0.2915 0.1350 0.056 Uiso 1 1 calc R . .
H3B H 0.1792 0.3124 0.2548 0.056 Uiso 1 1 calc R . .
C4 C -0.0431(16) 0.2962(12) 0.2914(15) 0.046(4) Uani 1 1 d . . .
H4A H -0.0734 0.3333 0.3667 0.055 Uiso 1 1 calc R . .
H4B H -0.0491 0.2074 0.3231 0.055 Uiso 1 1 calc R . .
C5 C -0.1572(15) 0.3260(11) 0.2332(14) 0.041(3) Uani 1 1 d . . .
H5A H -0.2305 0.2559 0.2641 0.049 Uiso 1 1 calc R . .
H5B H -0.1041 0.3381 0.1388 0.049 Uiso 1 1 calc R . .
C6 C -0.2449(14) 0.4414(12) 0.2661(14) 0.042(3) Uani 1 1 d . . .
H6A H -0.3279 0.4450 0.2380 0.051 Uiso 1 1 calc R . .
H6B H -0.2909 0.4312 0.3605 0.051 Uiso 1 1 calc R . .
C7 C -0.1537(13) 0.5626(11) 0.2073(13) 0.035(3) Uani 1 1 d . . .
H7A H -0.0850 0.5642 0.1170 0.041 Uiso 1 1 calc R . .
H7B H -0.2231 0.6283 0.2074 0.041 Uiso 1 1 calc R . .
C8 C -0.0627(14) 0.5860(12) 0.2786(14) 0.040(3) Uani 1 1 d . . .
C9 C -0.1443(14) 0.6307(11) 0.4026(14) 0.037(3) Uani 1 1 d . C .
H9 H -0.1441 0.5628 0.4728 0.045 Uiso 1 1 calc R . .
C10 C -0.0328(14) 0.7263(12) 0.3899(12) 0.035(3) Uani 1 1 d . . .
C11 C -0.0244(14) 0.8510(11) 0.3284(12) 0.032(3) Uani 1 1 d . . .
C12 C -0.1500(14) 0.9189(12) 0.3083(14) 0.040(3) Uani 1 1 d . . .
H12A H -0.1976 0.8707 0.2716 0.048 Uiso 1 1 calc R . .
H12B H -0.1078 0.9960 0.2451 0.048 Uiso 1 1 calc R . .
C13 C -0.2730(16) 0.9467(14) 0.4344(15) 0.054(4) Uani 1 1 d . . .
H13A H -0.2368 1.0191 0.4507 0.065 Uiso 1 1 calc R A 1
H13B H -0.3642 0.9679 0.4194 0.065 Uiso 1 1 calc R A 1
C16 C -0.3078(15) 0.6636(14) 0.4438(15) 0.047(4) Uani 1 1 d . . .
H16A H -0.3695 0.5888 0.4623 0.056 Uiso 1 1 calc R B 1
H16B H -0.3161 0.7191 0.3694 0.056 Uiso 1 1 calc R B 1
C17 C 0.3334(12) 0.8208(11) 0.2197(12) 0.030(3) Uani 1 1 d . . .
C18 C 0.2982(13) 0.9175(11) 0.1351(13) 0.033(3) Uani 1 1 d . . .
C19 C 0.3268(13) 0.8755(13) 0.0227(12) 0.036(3) Uani 1 1 d . . .
C20 C 0.3788(12) 0.7592(11) 0.0310(11) 0.025(2) Uani 1 1 d . . .
C21 C 0.3847(12) 0.7233(10) 0.1547(12) 0.028(3) Uani 1 1 d . . .
C22 C 0.3246(15) 0.8228(13) 0.3497(12) 0.041(3) Uani 1 1 d . . .
H22A H 0.2224 0.8397 0.4047 0.061 Uiso 1 1 calc R . .
H22B H 0.3958 0.8860 0.3419 0.061 Uiso 1 1 calc R . .
H22C H 0.3498 0.7441 0.3877 0.061 Uiso 1 1 calc R . .
C23 C 0.2595(15) 1.0434(10) 0.1551(14) 0.042(3) Uani 1 1 d . . .
H23A H 0.3290 1.1026 0.0813 0.062 Uiso 1 1 calc R . .
H23B H 0.2682 1.0530 0.2331 0.062 Uiso 1 1 calc R . .
H23C H 0.1563 1.0565 0.1641 0.062 Uiso 1 1 calc R . .
C24 C 0.3176(15) 0.9561(12) -0.0984(13) 0.042(3) Uani 1 1 d . . .
H24A H 0.4133 1.0032 -0.1514 0.064 Uiso 1 1 calc R . .
H24B H 0.2365 1.0111 -0.0726 0.064 Uiso 1 1 calc R . .
H24C H 0.2973 0.9048 -0.1479 0.064 Uiso 1 1 calc R . .
C25 C 0.4428(14) 0.6932(13) -0.0764(13) 0.041(3) Uani 1 1 d . . .
H25A H 0.3748 0.6966 -0.1193 0.061 Uiso 1 1 calc R . .
H25B H 0.4541 0.6086 -0.0417 0.061 Uiso 1 1 calc R . .
H25C H 0.5412 0.7315 -0.1383 0.061 Uiso 1 1 calc R . .
C26 C 0.4443(15) 0.6084(12) 0.2025(14) 0.044(3) Uani 1 1 d . . .
H26A H 0.5544 0.6145 0.1606 0.066 Uiso 1 1 calc R . .
H26B H 0.4061 0.5402 0.1827 0.066 Uiso 1 1 calc R . .
H26C H 0.4114 0.5955 0.2956 0.066 Uiso 1 1 calc R . .
N1 N 0.0178(11) 0.7869(9) 0.0882(10) 0.030(2) Uani 1 1 d . . .
O1 O -0.0506(10) 0.8164(9) 0.0190(9) 0.046(2) Uani 1 1 d . . .
W1 W 0.12618(5) 0.75706(4) 0.17972(5) 0.02375(17) Uani 1 1 d . . .
C15A C -0.379(3) 0.723(2) 0.559(2) 0.046(6) Uiso 0.70 1 d P C 1
H15A H -0.3689 0.6676 0.6334 0.056 Uiso 0.70 1 calc PR C 1
H15B H -0.4873 0.7267 0.5804 0.056 Uiso 0.70 1 calc PR C 1
C14A C -0.316(2) 0.8523(17) 0.5487(19) 0.042(5) Uiso 0.70 1 d P C 1
H14A H -0.3927 0.8849 0.6189 0.050 Uiso 0.70 1 calc PR C 1
H14B H -0.2266 0.8407 0.5686 0.050 Uiso 0.70 1 calc PR C 1
C14B C -0.394(6) 0.845(4) 0.532(5) 0.046(12) Uiso 0.30 1 d P C 2
H14C H -0.4718 0.8384 0.4992 0.055 Uiso 0.30 1 calc PR C 2
H14D H -0.4439 0.8703 0.6144 0.055 Uiso 0.30 1 calc PR C 2
C15B C -0.329(8) 0.707(6) 0.560(6) 0.058(18) Uiso 0.30 1 d P C 2
H15C H -0.2335 0.7125 0.5683 0.069 Uiso 0.30 1 calc PR C 2
H15D H -0.4036 0.6537 0.6379 0.069 Uiso 0.30 1 calc PR C 2
H10 H 0.017(14) 0.721(11) 0.440(12) 0.03(3) Uiso 1 1 d . . .
H1 H 0.116(16) 0.529(13) 0.304(14) 0.05(4) Uiso 1 1 d . . .
H11 H 0.041(15) 0.888(13) 0.358(13) 0.05(4) Uiso 1 1 d . . .

loop_
_atom_site_aniso_label
_atom_site_aniso_U_11
_atom_site_aniso_U_22
_atom_site_aniso_U_33
_atom_site_aniso_U_23
_atom_site_aniso_U_13
_atom_site_aniso_U_12
C1 0.039(7) 0.008(5) 0.046(8) 0.003(5) -0.027(6) -0.001(5)
C2 0.037(7) 0.038(7) 0.056(9) -0.012(7) -0.022(7) 0.008(6)
C3 0.044(8) 0.033(7) 0.071(10) -0.015(7) -0.030(8) 0.008(6)
C4 0.050(8) 0.025(6) 0.062(9) -0.001(7) -0.026(8) -0.002(6)
C5 0.049(8) 0.025(6) 0.055(9) -0.013(6) -0.025(7) -0.002(6)
C6 0.035(7) 0.037(7) 0.062(9) -0.015(7) -0.026(7) 0.005(6)
C7 0.026(6) 0.040(7) 0.046(8) -0.018(6) -0.021(6) 0.014(6)
C8 0.036(7) 0.033(7) 0.061(9) -0.012(7) -0.030(7) 0.006(6)
C9 0.037(7) 0.027(6) 0.054(8) -0.024(6) -0.017(6) -0.001(6)
C10 0.040(7) 0.040(7) 0.037(7) -0.011(6) -0.028(6) -0.003(6)
C11 0.035(7) 0.031(6) 0.038(7) -0.013(6) -0.021(6) 0.006(6)
C12 0.034(7) 0.028(6) 0.058(9) -0.019(7) -0.016(7) 0.015(6)
C13 0.042(8) 0.052(9) 0.062(10) -0.027(8) -0.009(8) 0.010(7)
C16 0.036(7) 0.046(8) 0.064(10) -0.016(8) -0.024(7) 0.007(7)
C17 0.023(6) 0.030(6) 0.044(7) -0.003(6) -0.024(6) -0.004(5)
C18 0.027(6) 0.026(6) 0.049(8) -0.004(6) -0.020(6) -0.003(5)
C19 0.025(6) 0.060(9) 0.029(7) -0.015(6) -0.013(5) -0.008(6)
C20 0.017(5) 0.029(6) 0.027(6) -0.014(5) -0.004(5) 0.003(5)
C21 0.025(6) 0.024(6) 0.040(7) -0.007(5) -0.018(5) 0.004(5)
C22 0.038(7) 0.054(8) 0.035(7) -0.012(7) -0.018(6) -0.007(7)
C23 0.042(7) 0.021(6) 0.062(9) -0.014(6) -0.019(7) 0.006(6)
C24 0.046(8) 0.036(7) 0.037(7) -0.002(6) -0.012(6) 0.009(6)
C25 0.034(7) 0.043(8) 0.046(8) -0.022(7) -0.011(6) 0.004(6)
C26 0.039(7) 0.033(7) 0.063(9) -0.004(7) -0.027(7) 0.006(6)
N1 0.028(5) 0.034(5) 0.035(6) -0.010(5) -0.019(5) 0.009(4)
O1 0.049(5) 0.049(6) 0.056(6) -0.010(5) -0.039(5) 0.011(5)
W1 0.0246(3) 0.0233(2) 0.0310(3) -0.01036(19) -0.0172(2) 0.00598(17)

loop_
_atom_type_symbol
_atom_type_description
_atom_type_scat_dispersion_real
_atom_type_scat_dispersion_imag
_atom_type_scat_source
C C 0.0033 0.0016 'International Tables Vol C Tables 4.2.6.8 and 6.1.1.4'
H H 0.0000 0.0000 'International Tables Vol C Tables 4.2.6.8 and 6.1.1.4'
N N 0.0061 0.0033 'International Tables Vol C Tables 4.2.6.8 and 6.1.1.4'
O O 0.0106 0.0060 'International Tables Vol C Tables 4.2.6.8 and 6.1.1.4'
W W -0.8490 6.8722 'International Tables Vol C Tables 4.2.6.8 and 6.1.1.4'

loop_
_geom_angle_atom_site_label_1
_geom_angle_atom_site_label_2
_geom_angle_atom_site_label_3
_geom_angle
C8 C1 C2 122.5(12)
C8 C1 W1 80.0(7)
C2 C1 W1 119.9(8)
C1 C2 C3 112.0(12)
C4 C3 C2 116.3(12)
C3 C4 C5 116.7(12)
C4 C5 C6 114.1(11)
C7 C6 C5 116.6(11)
C8 C7 C6 112.8(11)
C1 C8 C7 119.9(13)
C1 C8 C9 121.8(12)
C7 C8 C9 117.8(11)
C1 C8 W1 66.2(6)
C7 C8 W1 118.3(9)
C9 C8 W1 93.6(7)
C10 C9 C16 117.0(11)
C10 C9 C8 101.9(10)
C16 C9 C8 120.5(11)
C11 C10 C9 125.3(11)
C11 C10 W1 69.6(7)
C9 C10 W1 102.3(8)
C10 C11 C12 126.1(11)
C10 C11 W1 73.2(8)
C12 C11 W1 119.3(9)
C11 C12 C13 113.2(12)
C14A C13 C12 117.0(14)
C14A C13 C14B 33.6(18)
C12 C13 C14B 120(2)
C15B C16 C9 100(3)
C15B C16 C15A 19(3)
C9 C16 C15A 118.4(15)
C21 C17 C18 107.9(11)
C21 C17 C22 125.5(11)
C18 C17 C22 126.5(12)
C21 C17 W1 73.8(6)
C18 C17 W1 69.3(6)
C22 C17 W1 124.4(8)
C19 C18 C17 106.1(11)
C19 C18 C23 126.6(12)
C17 C18 C23 126.8(12)
C19 C18 W1 69.7(7)
C17 C18 W1 75.4(6)
C23 C18 W1 126.0(8)
C20 C19 C18 111.4(11)
C20 C19 C24 125.3(11)
C18 C19 C24 123.0(12)
C20 C19 W1 75.9(7)
C18 C19 W1 74.7(7)
C24 C19 W1 122.1(8)
C19 C20 C21 106.8(10)
C19 C20 C25 126.3(11)
C21 C20 C25 126.0(11)
C19 C20 W1 69.2(7)
C21 C20 W1 75.7(6)
C25 C20 W1 128.4(8)
C17 C21 C20 107.7(10)
C17 C21 C26 126.2(11)
C20 C21 C26 125.9(12)
C17 C21 W1 71.9(6)
C20 C21 W1 69.4(6)
C26 C21 W1 127.4(8)
O1 N1 W1 174.8(9)
N1 W1 C11 93.4(4)
N1 W1 C10 108.1(4)
C11 W1 C10 37.2(5)
N1 W1 C19 92.6(4)
C11 W1 C19 114.1(5)
C10 W1 C19 143.3(4)
N1 W1 C1 98.3(4)
C11 W1 C1 112.8(5)
C10 W1 C1 76.8(5)
C19 W1 C1 130.9(5)
N1 W1 C18 113.0(4)
C11 W1 C18 83.4(5)
C10 W1 C18 107.7(5)
C19 W1 C18 35.6(4)
C1 W1 C18 144.1(4)
N1 W1 C20 106.3(4)
C11 W1 C20 141.9(4)
C10 W1 C20 145.6(4)
C19 W1 C20 34.9(5)
C1 W1 C20 96.5(4)
C18 W1 C20 59.1(4)
N1 W1 C17 147.9(4)
C11 W1 C17 88.0(4)
C10 W1 C17 92.2(4)
C19 W1 C17 58.1(4)
C1 W1 C17 110.7(4)
C18 W1 C17 35.3(4)
C20 W1 C17 58.1(4)
N1 W1 C21 141.0(4)
C11 W1 C21 120.4(4)
C10 W1 C21 110.7(4)
C19 W1 C21 57.6(4)
C1 W1 C21 86.6(4)
C18 W1 C21 58.1(4)
C20 W1 C21 34.9(4)
C17 W1 C21 34.3(4)
N1 W1 C8 77.4(4)
C11 W1 C8 87.7(5)
C10 W1 C8 59.7(5)
C19 W1 C8 156.8(5)
C1 W1 C8 33.8(4)
C18 W1 C8 166.6(4)
C20 W1 C8 127.8(4)
C17 W1 C8 134.7(4)
C21 W1 C8 119.4(4)
C16 C15A C14A 118.6(18)
C13 C14A C15A 123.0(18)
C13 C14B C15B 116(4)
C16 C15B C14B 102(4)

loop_
_geom_bond_atom_site_label_1
_geom_bond_atom_site_label_2
_geom_bond_distance
C1 C8 1.390(17)
C1 C2 1.510(19)
C1 W1 2.283(10)
C2 C3 1.570(19)
C3 C4 1.503(19)
C4 C5 1.524(18)
C5 C6 1.570(18)
C6 C7 1.527(17)
C7 C8 1.511(17)
C8 C9 1.529(19)
C8 W1 2.458(13)
C9 C10 1.505(16)
C9 C16 1.526(18)
C10 C11 1.431(17)
C10 W1 2.264(13)
C11 C12 1.501(17)
C11 W1 2.217(13)
C12 C13 1.562(19)
C13 C14A 1.44(2)
C13 C14B 1.57(5)
C16 C15B 1.47(7)
C16 C15A 1.53(3)
C17 C21 1.435(17)
C17 C18 1.446(16)
C17 C22 1.496(17)
C17 W1 2.423(10)
C18 C19 1.414(18)
C18 C23 1.507(17)
C18 W1 2.343(11)
C19 C20 1.395(18)
C19 C24 1.549(17)
C19 W1 2.279(12)
C20 C21 1.444(16)
C20 C25 1.502(17)
C20 W1 2.364(11)
C21 C26 1.502(16)
C21 W1 2.448(11)
N1 O1 1.238(12)
N1 W1 1.772(9)
C15A C14A 1.57(3)
C14B C15B 1.68(8)

loop_
_geom_torsion_atom_site_label_1
_geom_torsion_atom_site_label_2
_geom_torsion_atom_site_label_3
_geom_torsion_atom_site_label_4
_geom_torsion
C8 C1 C2 C3 -85.9(15)
W1 C1 C2 C3 176.7(8)
C1 C2 C3 C4 50.1(17)
C2 C3 C4 C5 57.2(18)
C3 C4 C5 C6 -98.9(15)
C4 C5 C6 C7 68.0(16)
C5 C6 C7 C8 -79.1(15)
C2 C1 C8 C7 -9.1(18)
W1 C1 C8 C7 110.1(11)
C2 C1 C8 C9 162.0(11)
W1 C1 C8 C9 -78.8(11)
C2 C1 C8 W1 -119.2(12)
C6 C7 C8 C1 92.0(15)
C6 C7 C8 C9 -79.5(14)
C6 C7 C8 W1 169.2(9)
C1 C8 C9 C10 50.7(15)
C7 C8 C9 C10 -138.1(12)
W1 C8 C9 C10 -13.4(10)
C1 C8 C9 C16 -177.9(12)
C7 C8 C9 C16 -6.7(18)
W1 C8 C9 C16 118.0(11)
C16 C9 C10 C11 -45.1(19)
C8 C9 C10 C11 88.5(15)
C16 C9 C10 W1 -118.7(11)
C8 C9 C10 W1 14.9(11)
C9 C10 C11 C12 23(2)
W1 C10 C11 C12 114.3(13)
C9 C10 C11 W1 -90.9(13)
C10 C11 C12 C13 72.9(17)
W1 C11 C12 C13 162.8(9)
C11 C12 C13 C14A -40.9(19)
C11 C12 C13 C14B -79(3)
C10 C9 C16 C15B -52(3)
C8 C9 C16 C15B -177(3)
C10 C9 C16 C15A -48(2)
C8 C9 C16 C15A -172.6(14)
C21 C17 C18 C19 0.8(12)
C22 C17 C18 C19 178.5(11)
W1 C17 C18 C19 -63.4(7)
C21 C17 C18 C23 -171.5(11)
C22 C17 C18 C23 6.1(19)
W1 C17 C18 C23 124.3(12)
C21 C17 C18 W1 64.2(8)
C22 C17 C18 W1 -118.1(11)
C17 C18 C19 C20 -0.5(13)
C23 C18 C19 C20 171.9(11)
W1 C18 C19 C20 -67.7(8)
C17 C18 C19 C24 -174.1(11)
C23 C18 C19 C24 -1.8(18)
W1 C18 C19 C24 118.6(11)
C17 C18 C19 W1 67.3(8)
C23 C18 C19 W1 -120.4(12)
C18 C19 C20 C21 -0.1(13)
C24 C19 C20 C21 173.4(11)
W1 C19 C20 C21 -67.1(7)
C18 C19 C20 C25 -170.0(11)
C24 C19 C20 C25 3.5(19)
W1 C19 C20 C25 123.1(11)
C18 C19 C20 W1 67.0(8)
C24 C19 C20 W1 -119.5(12)
C18 C17 C21 C20 -0.9(12)
C22 C17 C21 C20 -178.6(10)
W1 C17 C21 C20 60.4(7)
C18 C17 C21 C26 175.1(11)
C22 C17 C21 C26 -2.6(18)
W1 C17 C21 C26 -123.6(12)
C18 C17 C21 W1 -61.3(7)
C22 C17 C21 W1 121.0(11)
C19 C20 C21 C17 0.6(12)
C25 C20 C21 C17 170.5(11)
W1 C20 C21 C17 -62.1(8)
C19 C20 C21 C26 -175.4(11)
C25 C20 C21 C26 -5.4(18)
W1 C20 C21 C26 122.0(11)
C19 C20 C21 W1 62.7(8)
C25 C20 C21 W1 -127.4(11)
O1 N1 W1 C11 90(10)
O1 N1 W1 C10 125(10)
O1 N1 W1 C19 -24(10)
O1 N1 W1 C1 -156(10)
O1 N1 W1 C18 6(10)
O1 N1 W1 C20 -57(10)
O1 N1 W1 C17 -2(10)
O1 N1 W1 C21 -61(10)
O1 N1 W1 C8 177(10)
C10 C11 W1 N1 115.9(7)
C12 C11 W1 N1 -6.5(10)
C12 C11 W1 C10 -122.4(13)
C10 C11 W1 C19 -149.8(7)
C12 C11 W1 C19 87.8(10)
C10 C11 W1 C1 15.3(8)
C12 C11 W1 C1 -107.1(10)
C10 C11 W1 C18 -131.4(7)
C12 C11 W1 C18 106.3(10)
C10 C11 W1 C20 -122.1(8)
C12 C11 W1 C20 115.5(10)
C10 C11 W1 C17 -96.3(7)
C12 C11 W1 C17 141.3(10)
C10 C11 W1 C21 -84.6(8)
C12 C11 W1 C21 153.1(9)
C10 C11 W1 C8 38.6(7)
C12 C11 W1 C8 -83.8(10)
C11 C10 W1 N1 -70.9(8)
C9 C10 W1 N1 52.5(9)
C9 C10 W1 C11 123.4(12)
C11 C10 W1 C19 50.3(11)
C9 C10 W1 C19 173.7(8)
C11 C10 W1 C1 -165.5(8)
C9 C10 W1 C1 -42.1(8)
C11 C10 W1 C18 51.5(8)
C9 C10 W1 C18 174.9(8)
C11 C10 W1 C20 112.3(9)
C9 C10 W1 C20 -124.3(9)
C11 C10 W1 C17 83.8(7)
C9 C10 W1 C17 -152.8(8)
C11 C10 W1 C21 113.4(7)
C9 C10 W1 C21 -123.2(8)
C11 C10 W1 C8 -133.8(8)
C9 C10 W1 C8 -10.4(8)
C20 C19 W1 N1 -115.1(7)
C18 C19 W1 N1 127.5(8)
C24 C19 W1 N1 7.9(11)
C20 C19 W1 C11 149.9(7)
C18 C19 W1 C11 32.6(9)
C24 C19 W1 C11 -87.0(11)
C20 C19 W1 C10 119.3(9)
C18 C19 W1 C10 2.0(12)
C24 C19 W1 C10 -117.7(10)
C20 C19 W1 C1 -11.8(9)
C18 C19 W1 C1 -129.1(8)
C24 C19 W1 C1 111.3(11)
C20 C19 W1 C18 117.3(10)
C24 C19 W1 C18 -119.6(14)
C18 C19 W1 C20 -117.3(10)
C24 C19 W1 C20 123.0(13)
C20 C19 W1 C17 78.8(7)
C18 C19 W1 C17 -38.5(7)
C24 C19 W1 C17 -158.2(12)
C20 C19 W1 C21 38.1(7)
C18 C19 W1 C21 -79.3(7)
C24 C19 W1 C21 161.1(12)
C20 C19 W1 C8 -51.7(13)
C18 C19 W1 C8 -169.0(9)
C24 C19 W1 C8 71.4(17)
C8 C1 W1 N1 -52.2(9)
C2 C1 W1 N1 69.6(10)
C8 C1 W1 C11 45.1(9)
C2 C1 W1 C11 166.9(9)
C8 C1 W1 C10 54.6(8)
C2 C1 W1 C10 176.4(10)
C8 C1 W1 C19 -153.0(8)
C2 C1 W1 C19 -31.2(11)
C8 C1 W1 C18 156.7(8)
C2 C1 W1 C18 -81.5(12)
C8 C1 W1 C20 -159.7(8)
C2 C1 W1 C20 -37.9(10)
C8 C1 W1 C17 141.9(8)
C2 C1 W1 C17 -96.3(10)
C8 C1 W1 C21 166.8(9)
C2 C1 W1 C21 -71.4(9)
C2 C1 W1 C8 121.8(13)
C19 C18 W1 N1 -59.4(9)
C17 C18 W1 N1 -173.1(7)
C23 C18 W1 N1 61.8(12)
C19 C18 W1 C11 -150.3(8)
C17 C18 W1 C11 96.0(8)
C23 C18 W1 C11 -29.1(11)
C19 C18 W1 C10 -178.8(8)
C17 C18 W1 C10 67.5(8)
C23 C18 W1 C10 -57.6(12)
C17 C18 W1 C19 -113.7(11)
C23 C18 W1 C19 121.2(14)
C19 C18 W1 C1 89.4(10)
C17 C18 W1 C1 -24.3(12)
C23 C18 W1 C1 -149.4(10)
C19 C18 W1 C20 36.4(7)
C17 C18 W1 C20 -77.4(8)
C23 C18 W1 C20 157.5(13)
C19 C18 W1 C17 113.7(11)
C23 C18 W1 C17 -125.1(15)
C19 C18 W1 C21 77.5(8)
C17 C18 W1 C21 -36.3(7)
C23 C18 W1 C21 -161.4(13)
C19 C18 W1 C8 161.1(16)
C17 C18 W1 C8 47(2)
C23 C18 W1 C8 -78(2)
C19 C20 W1 N1 70.4(7)
C21 C20 W1 N1 -175.0(7)
C25 C20 W1 N1 -50.1(12)
C19 C20 W1 C11 -47.8(10)
C21 C20 W1 C11 66.8(9)
C25 C20 W1 C11 -168.3(10)
C19 C20 W1 C10 -112.8(9)
C21 C20 W1 C10 1.7(11)
C25 C20 W1 C10 126.7(11)
C21 C20 W1 C19 114.6(9)
C25 C20 W1 C19 -120.5(14)
C19 C20 W1 C1 171.1(7)
C21 C20 W1 C1 -74.4(7)
C25 C20 W1 C1 50.5(11)
C19 C20 W1 C18 -37.1(7)
C21 C20 W1 C18 77.5(7)
C25 C20 W1 C18 -157.6(12)
C19 C20 W1 C17 -78.6(7)
C21 C20 W1 C17 35.9(6)
C25 C20 W1 C17 160.8(12)
C19 C20 W1 C21 -114.6(9)
C25 C20 W1 C21 124.9(14)
C19 C20 W1 C8 156.9(7)
C21 C20 W1 C8 -88.5(8)
C25 C20 W1 C8 36.4(13)
C21 C17 W1 N1 -104.9(10)
C18 C17 W1 N1 12.0(13)
C22 C17 W1 N1 132.8(11)
C21 C17 W1 C11 161.9(7)
C18 C17 W1 C11 -81.3(8)
C22 C17 W1 C11 39.5(11)
C21 C17 W1 C10 124.9(7)
C18 C17 W1 C10 -118.3(8)
C22 C17 W1 C10 2.5(11)
C21 C17 W1 C19 -78.0(8)
C18 C17 W1 C19 38.9(8)
C22 C17 W1 C19 159.7(13)
C21 C17 W1 C1 48.2(8)
C18 C17 W1 C1 165.0(8)
C22 C17 W1 C1 -74.2(11)
C21 C17 W1 C18 -116.9(10)
C22 C17 W1 C18 120.8(14)
C21 C17 W1 C20 -36.6(7)
C18 C17 W1 C20 80.3(8)
C22 C17 W1 C20 -158.9(12)
C18 C17 W1 C21 116.9(10)
C22 C17 W1 C21 -122.3(13)
C21 C17 W1 C8 77.1(9)
C18 C17 W1 C8 -166.1(7)
C22 C17 W1 C8 -45.3(13)
C17 C21 W1 N1 125.3(8)
C20 C21 W1 N1 7.6(10)
C26 C21 W1 N1 -112.5(12)
C17 C21 W1 C11 -21.2(8)
C20 C21 W1 C11 -138.9(7)
C26 C21 W1 C11 101.1(12)
C17 C21 W1 C10 -61.2(7)
C20 C21 W1 C10 -178.9(7)
C26 C21 W1 C10 61.0(12)
C17 C21 W1 C19 79.6(7)
C20 C21 W1 C19 -38.1(7)
C26 C21 W1 C19 -158.2(13)
C17 C21 W1 C1 -135.7(7)
C20 C21 W1 C1 106.6(7)
C26 C21 W1 C1 -13.5(12)
C17 C21 W1 C18 37.3(7)
C20 C21 W1 C18 -80.4(7)
C26 C21 W1 C18 159.5(13)
C17 C21 W1 C20 117.7(10)
C26 C21 W1 C20 -120.1(14)
C20 C21 W1 C17 -117.7(10)
C26 C21 W1 C17 122.2(14)
C17 C21 W1 C8 -127.3(7)
C20 C21 W1 C8 115.0(7)
C26 C21 W1 C8 -5.1(13)
C1 C8 W1 N1 126.8(9)
C7 C8 W1 N1 14.4(9)
C9 C8 W1 N1 -109.9(8)
C1 C8 W1 C11 -139.2(9)
C7 C8 W1 C11 108.4(10)
C9 C8 W1 C11 -15.9(8)
C1 C8 W1 C10 -113.3(9)
C7 C8 W1 C10 134.3(11)
C9 C8 W1 C10 10.0(7)
C1 C8 W1 C19 60.5(14)
C7 C8 W1 C19 -51.9(16)
C9 C8 W1 C19 -176.2(10)
C7 C8 W1 C1 -112.4(14)
C9 C8 W1 C1 123.3(12)
C1 C8 W1 C18 -91(2)
C7 C8 W1 C18 156.7(15)
C9 C8 W1 C18 32(2)
C1 C8 W1 C20 25.8(10)
C7 C8 W1 C20 -86.6(10)
C9 C8 W1 C20 149.2(7)
C1 C8 W1 C17 -54.3(11)
C7 C8 W1 C17 -166.6(8)
C9 C8 W1 C17 69.1(9)
C1 C8 W1 C21 -15.2(10)
C7 C8 W1 C21 -127.6(9)
C9 C8 W1 C21 108.1(8)
C15B C16 C15A C14A 78(9)
C9 C16 C15A C14A 66(3)
C12 C13 C14A C15A -58(3)
C14B C13 C14A C15A 46(4)
C16 C15A C14A C13 40(3)
C14A C13 C14B C15B -52(4)
C12 C13 C14B C15B 43(5)
C9 C16 C15B C14B 127(3)
C15A C16 C15B C14B -43(7)
C13 C14B C15B C16 -77(5)
